data_7017452
loop_
_publ_author_name
'Larocque, Timothy G.'
'Badaj, Anna C.'
'Dastgir, Sarim'
'Lavoie, Gino G.'

_publ_section_title
;
 New stable aryl-substituted acyclic imino-N-heterocyclic carbene:
 synthesis, characterisation and coordination to early transition metals.
;
_journal_issue 47
_journal_name_full 'Dalton transactions (Cambridge, England : 2003)'
_journal_page_first 12705
_journal_page_last 12712
_journal_paper_doi 10.1039/c1dt11565k
_journal_volume 40
_journal_year 2011
_chemical_formula_moiety 'C29 H39 Cl3 N3 O Ti'
_chemical_formula_sum 'C29 H39 Cl3 N3 O Ti'
_chemical_formula_weight 599.88
_chemical_name_systematic
;
?
;
_space_group_IT_number 88
_symmetry_cell_setting tetragonal
_symmetry_space_group_name_Hall '-I 4ad'
_symmetry_space_group_name_H-M 'I 41/a :2'
_atom_sites_solution_hydrogens geom
_atom_sites_solution_primary direct
_atom_sites_solution_secondary difmap
_audit_creation_method SHELXL-97
_cell_angle_alpha 90.00
_cell_angle_beta 90.00
_cell_angle_gamma 90.00
_cell_formula_units_Z 16
_cell_length_a 34.9199(4)
_cell_length_b 34.9199(4)
_cell_length_c 11.2791(2)
_cell_measurement_reflns_used 34391
_cell_measurement_temperature 150
_cell_measurement_theta_max 27.48
_cell_measurement_theta_min 2.55
_cell_volume 13753.7(3)
_computing_cell_refinement 'Denzo-SMN (Otwinowski & Minor, 1997)'
_computing_data_collection 'Collect (Nonius B.V., 1997-2002)'
_computing_data_reduction Denzo-SMN
_computing_molecular_graphics Cameron
_computing_publication_material 'SHELXTL V6.1'
_computing_structure_refinement 'SHELXTL V6.1 (Sheldrick, 2008)'
_computing_structure_solution 'SIR-92 (Altomare et al., 1994)'
_diffrn_ambient_temperature 150(1)
_diffrn_detector_area_resol_mean 9
_diffrn_measured_fraction_theta_full 0.993
_diffrn_measured_fraction_theta_max 0.993
_diffrn_measurement_device_type 'Nonius KappaCCD'
_diffrn_measurement_method '\f scans and \w scans with \k offsets'
_diffrn_radiation_monochromator graphite
_diffrn_radiation_source 'fine-focus sealed tube'
_diffrn_radiation_type MoK\a
_diffrn_radiation_wavelength 0.71073
_diffrn_reflns_av_R_equivalents 0.067
_diffrn_reflns_av_sigmaI/netI 0.056
_diffrn_reflns_limit_h_max 32
_diffrn_reflns_limit_h_min -31
_diffrn_reflns_limit_k_max 45
_diffrn_reflns_limit_k_min -45
_diffrn_reflns_limit_l_max 14
_diffrn_reflns_limit_l_min -14
_diffrn_reflns_number 51252
_diffrn_reflns_theta_full 27.50
_diffrn_reflns_theta_max 27.50
_diffrn_reflns_theta_min 2.61
_exptl_absorpt_coefficient_mu 0.505
_exptl_absorpt_correction_T_max 0.908
_exptl_absorpt_correction_T_min 0.781
_exptl_absorpt_correction_type multi-scan
_exptl_absorpt_process_details
;
multi-scan from symmetry-related measurements
Sortav (Blessing 1995)
;
_exptl_crystal_colour orange
_exptl_crystal_density_diffrn 1.159
_exptl_crystal_density_method 'not measured'
_exptl_crystal_description block
_exptl_crystal_F_000 5040
_exptl_crystal_size_max 0.34
_exptl_crystal_size_mid 0.24
_exptl_crystal_size_min 0.20
_platon_squeeze_details
;
During the
refinement of the structure, electron density peaks were located
that were believed to be highly disordered
solvent molecules (possibly dichloromethane). Attempts
made to model the solvent molecule were not successful.
The SQUEEZE option in PLATON (Spek, 2003) indicated there was a
solvent cavity of volume 522 \%A^3^ containing approximately 100
electrons. In the final cycles of refinement, this contribution to the
electron density was removed from the observed data. The
density, the F(000) value, the molecular weight and the formula are
given without taking into account the results obtained with the
SQUEEZE option PLATON (Spek, 2003). Similar treatments of disordered
solvent molecules were carried out by Staehler et al. (2001),
Cox et al. (2003), Mohamed et al. (2003) and Athimoolam et al. (2005).
References:

Spek, A. L. (2003). J. Appl. Cryst. 36, 7-13

Athimoolam, S., Kumar, J., Ramakrishnan, V. & Rajaram, R.K. (2005).
Acta Cryst. E61, m2014-m2017.

Cox, J.P., Kumarasammy, Y., Nahar, L., Sarkar D.S. & Shoeb, M.
(2003). Acta Cryst. E59, o975-o977.

Mohamed, A.A., Krause Bauer, A.J., Bruce, E.A. & Bruce M.R.M.
(2003). Acta Cryst. C59, m84-m86.

Staehler, R., Naether, C. & Bensch, W. (2001). Acta Cryst.
C57, 26-27.

;
_refine_diff_density_max 0.475
_refine_diff_density_min -0.425
_refine_diff_density_rms 0.075
_refine_ls_extinction_method none
_refine_ls_goodness_of_fit_ref 1.115
_refine_ls_hydrogen_treatment constr
_refine_ls_matrix_type full
_refine_ls_number_parameters 343
_refine_ls_number_reflns 7841
_refine_ls_number_restraints 0
_refine_ls_restrained_S_all 1.115
_refine_ls_R_factor_all 0.0899
_refine_ls_R_factor_gt 0.0615
_refine_ls_shift/su_max 0.001
_refine_ls_shift/su_mean 0.000
_refine_ls_structure_factor_coef Fsqd
_refine_ls_weighting_details 'calc w=1/[\s^2^(Fo^2^)+(0.0734P)^2^+21.1824P] where P=(Fo^2^+2Fc^2^)/3'
_refine_ls_weighting_scheme calc
_refine_ls_wR_factor_gt 0.1605
_refine_ls_wR_factor_ref 0.1788
_reflns_number_gt 5365
_reflns_number_total 7841
_reflns_threshold_expression >2\s(I)
_cod_data_source_file c1dt11565k.txt
_cod_data_source_block k10226
_cod_depositor_comments
;
The following automatic conversions were performed:

'_symmetry_cell_setting' value 'Tetragonal' changed to 'tetragonal'
according to /home/saulius/struct/CIF-dictionaries/cif_core.dic
dictionary named 'cif_core.dic' version 2.4.1 from 2010-06-29.

Automatic conversion script
Id: cif_fix_values 1715 2011-07-08 13:25:40Z adriana 
;
_cod_original_sg_symbol_H-M 'I 41/a'
_cod_database_code 7017452

loop_
_symmetry_equiv_pos_as_xyz
'x, y, z'
'-x+1/2, -y, z+1/2'
'-y+3/4, x+1/4, z+1/4'
'y+3/4, -x+3/4, z+3/4'
'x+1/2, y+1/2, z+1/2'
'-x+1, -y+1/2, z+1'
'-y+5/4, x+3/4, z+3/4'
'y+5/4, -x+5/4, z+5/4'
'-x, -y, -z'
'x-1/2, y, -z-1/2'
'y-3/4, -x-1/4, -z-1/4'
'-y-3/4, x-3/4, -z-3/4'
'-x+1/2, -y+1/2, -z+1/2'
'x, y+1/2, -z'
'y-1/4, -x+1/4, -z+1/4'
'-y-1/4, x-1/4, -z-1/4'

loop_
_atom_site_label
_atom_site_type_symbol
_atom_site_fract_x
_atom_site_fract_y
_atom_site_fract_z
_atom_site_U_iso_or_equiv
_atom_site_adp_type
_atom_site_occupancy
_atom_site_symmetry_multiplicity
_atom_site_calc_flag
_atom_site_refinement_flags
Ti1 Ti 0.407096(14) 0.910009(14) 0.10946(5) 0.03443(17) Uani 1 1 d .
Cl2 Cl 0.42137(2) 0.86030(2) 0.25231(8) 0.0500(2) Uani 1 1 d .
Cl1 Cl 0.37271(2) 0.87077(2) -0.01702(8) 0.0527(2) Uani 1 1 d .
Cl3 Cl 0.39693(2) 0.96471(2) -0.00923(7) 0.0455(2) Uani 1 1 d .
N2 N 0.48021(6) 0.87047(6) -0.02917(19) 0.0327(5) Uani 1 1 d .
N1 N 0.49334(6) 0.90550(6) 0.12209(19) 0.0311(5) Uani 1 1 d .
N3 N 0.45098(6) 0.94451(6) 0.2147(2) 0.0324(5) Uani 1 1 d .
C14 C 0.46140(8) 0.85199(8) -0.1283(2) 0.0348(6) Uani 1 1 d .
O1 O 0.35797(6) 0.92382(6) 0.2146(2) 0.0475(5) Uani 1 1 d .
C6 C 0.43740(8) 0.97871(8) 0.2737(3) 0.0374(6) Uani 1 1 d .
C3 C 0.51866(8) 0.86467(8) -0.0040(3) 0.0365(6) Uani 1 1 d .
H2 H 0.5354 0.8489 -0.0455 0.044 Uiso 1 1 calc R
C5 C 0.52015(8) 0.94429(9) 0.2913(3) 0.0405(7) Uani 1 1 d .
C4 C 0.48602(8) 0.93380(7) 0.2110(2) 0.0321(6) Uani 1 1 d .
C11 C 0.41690(9) 0.97596(10) 0.3797(3) 0.0454(7) Uani 1 1 d .
C12 C 0.46779(10) 1.01745(9) 0.1080(3) 0.0496(8) Uani 1 1 d .
H25A H 0.4943 1.0169 0.1306 0.074 Uiso 1 1 calc R
H25B H 0.4622 1.0412 0.0686 0.074 Uiso 1 1 calc R
H25C H 0.4626 0.9965 0.0553 0.074 Uiso 1 1 calc R
C2 C 0.52726(8) 0.88608(8) 0.0917(2) 0.0359(6) Uani 1 1 d .
H3 H 0.5508 0.8877 0.1299 0.043 Uiso 1 1 calc R
C19 C 0.45349(9) 0.81314(9) -0.1188(3) 0.0398(7) Uani 1 1 d .
C24 C 0.52925(9) 0.90762(10) 0.3624(3) 0.0446(7) Uani 1 1 d .
H6A H 0.5498 0.9127 0.4167 0.067 Uiso 1 1 calc R
H6B H 0.5367 0.8876 0.3088 0.067 Uiso 1 1 calc R
H6C H 0.5069 0.8998 0.4058 0.067 Uiso 1 1 calc R
C18 C 0.43763(10) 0.79540(9) -0.2188(3) 0.0495(8) Uani 1 1 d .
H11 H 0.4326 0.7693 -0.2161 0.059 Uiso 1 1 calc R
C17 C 0.42913(10) 0.81532(10) -0.3211(3) 0.0516(8) Uani 1 1 d .
C15 C 0.45355(9) 0.87331(9) -0.2283(3) 0.0403(6) Uani 1 1 d .
C7 C 0.44317(9) 1.01389(9) 0.2167(3) 0.0449(7) Uani 1 1 d .
C25 C 0.51068(10) 0.97507(10) 0.3838(3) 0.0511(9) Uani 1 1 d .
H8A H 0.4905 0.9661 0.4345 0.077 Uiso 1 1 calc R
H8B H 0.5026 0.9980 0.3443 0.077 Uiso 1 1 calc R
H8C H 0.5330 0.9804 0.4305 0.077 Uiso 1 1 calc R
C8 C 0.42675(10) 1.04650(10) 0.2661(4) 0.0551(9) Uani 1 1 d .
H22 H 0.4300 1.0701 0.2292 0.066 Uiso 1 1 calc R
C23 C 0.55509(8) 0.95956(9) 0.2213(3) 0.0443(7) Uani 1 1 d .
H7A H 0.5500 0.9852 0.1948 0.066 Uiso 1 1 calc R
H7B H 0.5597 0.9434 0.1540 0.066 Uiso 1 1 calc R
H7C H 0.5772 0.9596 0.2717 0.066 Uiso 1 1 calc R
C1 C 0.46419(8) 0.89497(8) 0.0471(2) 0.0329(6) Uani 1 1 d .
C10 C 0.40114(10) 1.00940(12) 0.4257(3) 0.0608(10) Uani 1 1 d .
H20 H 0.3872 1.0083 0.4959 0.073 Uiso 1 1 calc R
C13 C 0.41324(11) 0.93871(12) 0.4458(3) 0.0604(9) Uani 1 1 d .
H24A H 0.4139 0.9436 0.5296 0.091 Uiso 1 1 calc R
H24B H 0.4341 0.9221 0.4246 0.091 Uiso 1 1 calc R
H24C H 0.3894 0.9267 0.4254 0.091 Uiso 1 1 calc R
C9 C 0.40570(11) 1.04403(12) 0.3696(4) 0.0661(12) Uani 1 1 d .
H21 H 0.3946 1.0659 0.4015 0.079 Uiso 1 1 calc R
C22 C 0.46035(11) 0.79097(9) -0.0069(3) 0.0508(8) Uani 1 1 d .
H15A H 0.4491 0.7660 -0.0141 0.076 Uiso 1 1 calc R
H15B H 0.4489 0.8042 0.0587 0.076 Uiso 1 1 calc R
H15C H 0.4874 0.7885 0.0062 0.076 Uiso 1 1 calc R
C20 C 0.46275(11) 0.91530(10) -0.2377(3) 0.0529(8) Uani 1 1 d .
H17A H 0.4462 0.9295 -0.1859 0.079 Uiso 1 1 calc R
H17B H 0.4590 0.9237 -0.3179 0.079 Uiso 1 1 calc R
H17C H 0.4889 0.9195 -0.2153 0.079 Uiso 1 1 calc R
C26 C 0.33267(12) 0.89439(12) 0.2617(5) 0.0767(14) Uani 1 1 d .
H26A H 0.3466 0.8777 0.3154 0.092 Uiso 1 1 calc R
H26B H 0.3223 0.8790 0.1977 0.092 Uiso 1 1 calc R
C16 C 0.43698(10) 0.85434(10) -0.3246(3) 0.0471(7) Uani 1 1 d .
H13 H 0.4311 0.8682 -0.3927 0.057 Uiso 1 1 calc R
C29 C 0.33710(9) 0.95972(10) 0.2143(3) 0.0519(8) Uani 1 1 d .
H29A H 0.3241 0.9635 0.1392 0.062 Uiso 1 1 calc R
H29B H 0.3543 0.9811 0.2279 0.062 Uiso 1 1 calc R
C21 C 0.41180(15) 0.79566(14) -0.4282(4) 0.0826(14) Uani 1 1 d .
H16A H 0.4045 0.8146 -0.4857 0.124 Uiso 1 1 calc R
H16B H 0.3896 0.7814 -0.4042 0.124 Uiso 1 1 calc R
H16C H 0.4303 0.7786 -0.4624 0.124 Uiso 1 1 calc R
C28 C 0.30866(14) 0.95628(14) 0.3136(5) 0.0896(16) Uani 1 1 d .
H28A H 0.3190 0.9667 0.3866 0.108 Uiso 1 1 calc R
H28B H 0.2851 0.9697 0.2945 0.108 Uiso 1 1 calc R
C27 C 0.30166(13) 0.91431(14) 0.3250(5) 0.0913(16) Uani 1 1 d .
H27A H 0.3015 0.9069 0.4079 0.110 Uiso 1 1 calc R
H27B H 0.2771 0.9077 0.2908 0.110 Uiso 1 1 calc R

loop_
_atom_site_aniso_label
_atom_site_aniso_U_11
_atom_site_aniso_U_22
_atom_site_aniso_U_33
_atom_site_aniso_U_23
_atom_site_aniso_U_13
_atom_site_aniso_U_12
Ti1 0.0303(3) 0.0282(3) 0.0448(3) 0.0005(2) 0.0001(2) -0.00059(18)
Cl2 0.0556(5) 0.0348(4) 0.0597(5) 0.0111(3) 0.0053(4) 0.0043(3)
Cl1 0.0470(5) 0.0417(4) 0.0695(6) -0.0095(4) -0.0072(4) -0.0094(3)
Cl3 0.0475(4) 0.0376(4) 0.0515(4) 0.0078(3) -0.0080(3) -0.0027(3)
N2 0.0345(12) 0.0329(12) 0.0307(11) -0.0071(9) -0.0017(9) 0.0045(9)
N1 0.0286(11) 0.0342(11) 0.0305(11) -0.0087(9) -0.0022(9) 0.0046(9)
N3 0.0324(11) 0.0304(11) 0.0343(12) -0.0013(9) -0.0009(9) 0.0029(9)
C14 0.0368(14) 0.0314(13) 0.0361(14) -0.0098(11) -0.0040(11) 0.0017(11)
O1 0.0352(11) 0.0378(11) 0.0694(15) 0.0068(10) 0.0136(10) 0.0014(8)
C6 0.0337(14) 0.0356(14) 0.0429(15) -0.0087(12) -0.0044(12) 0.0082(11)
C3 0.0372(14) 0.0367(14) 0.0355(14) -0.0063(11) -0.0019(11) 0.0050(11)
C5 0.0391(15) 0.0480(17) 0.0344(14) -0.0095(12) -0.0056(12) 0.0052(12)
C4 0.0348(14) 0.0314(13) 0.0300(13) -0.0033(10) -0.0015(10) -0.0016(10)
C11 0.0416(16) 0.0552(19) 0.0393(16) -0.0123(14) -0.0002(13) 0.0109(14)
C12 0.059(2) 0.0381(16) 0.0513(19) 0.0014(14) -0.0101(15) -0.0094(14)
C2 0.0276(13) 0.0441(15) 0.0358(14) -0.0060(12) -0.0018(11) 0.0050(11)
C19 0.0403(15) 0.0374(15) 0.0417(16) -0.0108(12) -0.0023(12) 0.0062(12)
C24 0.0429(16) 0.0553(19) 0.0355(15) -0.0052(13) -0.0023(12) 0.0110(14)
C18 0.058(2) 0.0336(15) 0.057(2) -0.0091(14) -0.0043(16) -0.0042(13)
C17 0.060(2) 0.0543(19) 0.0405(17) -0.0132(15) -0.0100(15) -0.0049(16)
C15 0.0432(16) 0.0381(15) 0.0396(15) -0.0035(12) -0.0064(13) -0.0014(12)
C7 0.0489(17) 0.0332(14) 0.0527(18) -0.0109(13) -0.0150(14) 0.0078(12)
C25 0.0440(17) 0.064(2) 0.0458(18) -0.0278(16) -0.0141(14) 0.0121(15)
C8 0.057(2) 0.0361(16) 0.072(2) -0.0111(16) -0.0194(18) 0.0114(14)
C23 0.0350(15) 0.0483(17) 0.0494(17) -0.0115(14) -0.0071(13) -0.0047(12)
C1 0.0341(14) 0.0325(13) 0.0321(13) -0.0008(10) -0.0016(11) -0.0014(11)
C10 0.0469(19) 0.085(3) 0.050(2) -0.023(2) -0.0012(16) 0.0237(18)
C13 0.056(2) 0.080(3) 0.0454(19) 0.0053(18) 0.0094(16) 0.0109(19)
C9 0.057(2) 0.060(2) 0.082(3) -0.032(2) -0.017(2) 0.0273(18)
C22 0.070(2) 0.0346(16) 0.0476(18) 0.0007(13) -0.0031(16) 0.0034(15)
C20 0.074(2) 0.0440(18) 0.0405(17) 0.0009(14) -0.0088(16) -0.0160(16)
C26 0.063(2) 0.052(2) 0.115(4) 0.015(2) 0.045(2) -0.0109(18)
C16 0.0564(19) 0.0482(18) 0.0368(15) -0.0013(13) -0.0097(14) 0.0007(14)
C29 0.0403(17) 0.0450(18) 0.070(2) 0.0018(16) 0.0066(16) 0.0092(13)
C21 0.107(4) 0.076(3) 0.065(3) -0.022(2) -0.030(3) -0.016(3)
C28 0.077(3) 0.082(3) 0.110(4) 0.007(3) 0.033(3) 0.024(3)
C27 0.057(3) 0.089(3) 0.127(4) 0.005(3) 0.034(3) -0.013(2)

loop_
_atom_type_symbol
_atom_type_description
_atom_type_scat_dispersion_real
_atom_type_scat_dispersion_imag
_atom_type_scat_source
C C 0.0033 0.0016 'International Tables Vol C Tables 4.2.6.8 and 6.1.1.4'
H H 0.0000 0.0000 'International Tables Vol C Tables 4.2.6.8 and 6.1.1.4'
Cl Cl 0.1484 0.1585 'International Tables Vol C Tables 4.2.6.8 and 6.1.1.4'
N N 0.0061 0.0033 'International Tables Vol C Tables 4.2.6.8 and 6.1.1.4'
O O 0.0106 0.0060 'International Tables Vol C Tables 4.2.6.8 and 6.1.1.4'
Ti Ti 0.2776 0.4457 'International Tables Vol C Tables 4.2.6.8 and 6.1.1.4'

loop_
_geom_angle_atom_site_label_1
_geom_angle_atom_site_label_2
_geom_angle_atom_site_label_3
_geom_angle
O1 Ti1 C1 165.15(10)
O1 Ti1 N3 97.52(9)
C1 Ti1 N3 71.37(9)
O1 Ti1 Cl1 93.40(7)
C1 Ti1 Cl1 97.65(8)
N3 Ti1 Cl1 169.00(7)
O1 Ti1 Cl3 90.65(6)
C1 Ti1 Cl3 98.61(8)
N3 Ti1 Cl3 88.21(6)
Cl1 Ti1 Cl3 92.96(3)
O1 Ti1 Cl2 87.58(7)
C1 Ti1 Cl2 81.58(7)
N3 Ti1 Cl2 83.92(6)
Cl1 Ti1 Cl2 95.31(4)
Cl3 Ti1 Cl2 171.63(4)
C1 N2 C3 111.5(2)
C1 N2 C14 126.3(2)
C3 N2 C14 122.1(2)
C1 N1 C2 110.2(2)
C1 N1 C4 118.9(2)
C2 N1 C4 130.8(2)
C4 N3 C6 124.7(2)
C4 N3 Ti1 118.07(18)
C6 N3 Ti1 117.04(17)
C15 C14 C19 123.4(3)
C15 C14 N2 118.8(2)
C19 C14 N2 117.8(3)
C29 O1 C26 107.8(3)
C29 O1 Ti1 126.60(19)
C26 O1 Ti1 122.0(2)
C11 C6 C7 121.8(3)
C11 C6 N3 120.3(3)
C7 C6 N3 117.7(3)
C2 C3 N2 107.4(2)
C25 C5 C4 113.6(2)
C25 C5 C24 105.8(3)
C4 C5 C24 105.5(2)
C25 C5 C23 106.0(3)
C4 C5 C23 113.0(2)
C24 C5 C23 112.8(3)
N3 C4 N1 113.3(2)
N3 C4 C5 130.6(2)
N1 C4 C5 116.0(2)
C10 C11 C6 117.6(3)
C10 C11 C13 120.5(3)
C6 C11 C13 121.8(3)
C3 C2 N1 106.0(2)
C14 C19 C18 116.6(3)
C14 C19 C22 122.5(3)
C18 C19 C22 120.8(3)
C17 C18 C19 122.4(3)
C18 C17 C16 118.4(3)
C18 C17 C21 121.6(3)
C16 C17 C21 120.0(3)
C14 C15 C16 117.5(3)
C14 C15 C20 122.8(3)
C16 C15 C20 119.7(3)
C8 C7 C6 118.4(3)
C8 C7 C12 119.6(3)
C6 C7 C12 122.0(3)
C9 C8 C7 120.4(4)
N2 C1 N1 104.9(2)
N2 C1 Ti1 138.2(2)
N1 C1 Ti1 114.52(18)
C9 C10 C11 121.5(4)
C10 C9 C8 120.3(3)
O1 C26 C27 106.8(3)
C17 C16 C15 121.6(3)
O1 C29 C28 105.2(3)
C27 C28 C29 104.6(4)
C26 C27 C28 107.6(3)

loop_
_geom_bond_atom_site_label_1
_geom_bond_atom_site_label_2
_geom_bond_distance
Ti1 O1 2.141(2)
Ti1 C1 2.178(3)
Ti1 N3 2.282(2)
Ti1 Cl1 2.3139(9)
Ti1 Cl3 2.3595(9)
Ti1 Cl2 2.4202(9)
N2 C1 1.336(3)
N2 C3 1.388(4)
N2 C14 1.448(3)
N1 C1 1.374(3)
N1 C2 1.407(3)
N1 C4 1.431(3)
N3 C4 1.280(3)
N3 C6 1.447(3)
C14 C15 1.379(4)
C14 C19 1.389(4)
O1 C29 1.450(4)
O1 C26 1.455(4)
C6 C11 1.397(4)
C6 C7 1.401(5)
C3 C2 1.347(4)
C5 C25 1.534(4)
C5 C4 1.541(4)
C5 C24 1.544(4)
C5 C23 1.548(4)
C11 C10 1.391(5)
C11 C13 1.505(5)
C12 C7 1.503(5)
C19 C18 1.401(4)
C19 C22 1.499(4)
C18 C17 1.380(5)
C17 C16 1.391(5)
C17 C21 1.515(5)
C15 C16 1.398(4)
C15 C20 1.505(4)
C7 C8 1.391(4)
C8 C9 1.383(6)
C10 C9 1.374(6)
C26 C27 1.472(6)
C29 C28 1.501(6)
C28 C27 1.491(7)

loop_
_platon_squeeze_void_nr
_platon_squeeze_void_average_x
_platon_squeeze_void_average_y
_platon_squeeze_void_average_z
_platon_squeeze_void_volume
_platon_squeeze_void_count_electrons
_platon_squeeze_void_content
1 0.000 0.250 0.125 22 2 ' '
2 0.000 0.750 0.875 22 2 ' '
3 0.250 0.000 0.192 535 105 ' '
4 0.250 0.500 0.802 535 105 ' '
5 0.500 0.250 0.375 22 2 ' '
6 0.500 0.750 0.625 22 2 ' '
7 0.750 0.000 0.302 535 105 ' '
8 0.750 0.500 0.692 535 105 ' '
